data_1550777
loop_
_publ_author_name
'Li, Mengqi'
'Chen, Li-Jun'
'Zhang, Zhipeng'
'Luo, Qianfu'
'Yang, Hai-Bo'
'Tian, He'
'Zhu, Weihong'

_publ_section_title
;
 Conformer-dependent self-assembly metallacycles with photo-reversible
 response
;
_journal_name_full 'Chemical Science'
_journal_paper_doi 10.1039/C9SC00757A
_journal_year 2019
_chemical_formula_sum 'C34 H20.25 N6 O0.12 S4'
_chemical_formula_weight 643.05
_chemical_name_systematic p-py
_space_group_crystal_system orthorhombic
_space_group_IT_number 60
_space_group_name_Hall '-P 2n 2ab'
_space_group_name_H-M_alt 'P b c n'
_symmetry_space_group_name_Hall '-P 2n 2ab'
_symmetry_space_group_name_H-M 'P b c n'
_atom_sites_solution_hydrogens mixed
_audit_creation_method SHELXL-2014/7
_audit_update_record
;
2018-06-11 deposited with the CCDC.    2019-03-25 downloaded from the CCDC.
;
_cell_angle_alpha 90
_cell_angle_beta 90
_cell_angle_gamma 90
_cell_formula_units_Z 8
_cell_length_a 32.3746(6)
_cell_length_b 8.0807(2)
_cell_length_c 22.6746(6)
_cell_measurement_reflns_used 6884
_cell_measurement_temperature 100(2)
_cell_measurement_theta_max 72.9430
_cell_measurement_theta_min 4.1100
_cell_volume 5931.9(2)
_computing_cell_refinement
; 
'Wed Jun 22 02:01:06 2016' 
;
_computing_data_collection
; 
'Wed Jun 22 02:01:06 2016' 
;
_computing_data_reduction
; 
'Wed Jun 22 02:01:06 2016' 
;
_computing_structure_refinement 'SHELXL-2014/7 (Sheldrick, 2014)'
_diffrn_ambient_temperature 100(2)
_diffrn_detector_area_resol_mean 5.1688
_diffrn_measured_fraction_theta_full 0.999
_diffrn_measured_fraction_theta_max 0.975
_diffrn_measurement_device_type 'SuperNova, Dual, Cu at zero, AtlasS2'
_diffrn_measurement_method '\w scans'
_diffrn_radiation_type CuK\a
_diffrn_radiation_wavelength 1.54178
_diffrn_reflns_av_R_equivalents 0.0325
_diffrn_reflns_av_unetI/netI 0.0389
_diffrn_reflns_Laue_measured_fraction_full 0.999
_diffrn_reflns_Laue_measured_fraction_max 0.975
_diffrn_reflns_limit_h_max 40
_diffrn_reflns_limit_h_min -39
_diffrn_reflns_limit_k_max 7
_diffrn_reflns_limit_k_min -9
_diffrn_reflns_limit_l_max 27
_diffrn_reflns_limit_l_min -27
_diffrn_reflns_number 17184
_diffrn_reflns_point_group_measured_fraction_full 0.999
_diffrn_reflns_point_group_measured_fraction_max 0.975
_diffrn_reflns_theta_full 67.679
_diffrn_reflns_theta_max 73.260
_diffrn_reflns_theta_min 3.899
_diffrn_source 'sealed X-ray tube'
_exptl_absorpt_coefficient_mu 3.240
_exptl_absorpt_correction_T_max 1.00000
_exptl_absorpt_correction_T_min 0.69049
_exptl_absorpt_correction_type multi-scan
_exptl_absorpt_process_details
; 
'Wed Jun 22 02:01:06 2016' 
;
_exptl_crystal_colour yellow
_exptl_crystal_density_diffrn 1.440
_exptl_crystal_description
; 
'Wed Jun 22 02:01:06 2016' 
;
_exptl_crystal_F_000 2650
_exptl_crystal_size_max 0.240
_exptl_crystal_size_mid 0.150
_exptl_crystal_size_min 0.060
_refine_diff_density_max 0.753
_refine_diff_density_min -0.482
_refine_diff_density_rms 0.079
_refine_ls_extinction_method none
_refine_ls_goodness_of_fit_ref 1.025
_refine_ls_hydrogen_treatment constr
_refine_ls_matrix_type full
_refine_ls_number_parameters 402
_refine_ls_number_reflns 5795
_refine_ls_number_restraints 0
_refine_ls_restrained_S_all 1.025
_refine_ls_R_factor_all 0.0716
_refine_ls_R_factor_gt 0.0537
_refine_ls_shift/su_max 0.001
_refine_ls_shift/su_mean 0.000
_refine_ls_structure_factor_coef Fsqd
_refine_ls_weighting_details 'w=1/[\s^2^(Fo^2^)+(0.0829P)^2^+7.4587P] where P=(Fo^2^+2Fc^2^)/3'
_refine_ls_weighting_scheme calc
_refine_ls_wR_factor_gt 0.1425
_refine_ls_wR_factor_ref 0.1550
_reflns_Friedel_coverage 0.000
_reflns_number_gt 4540
_reflns_number_total 5795
_reflns_threshold_expression 'I > 2\s(I)'
_cod_data_source_file c9sc00757a2.cif
_cod_data_source_block shelx
_cod_database_code 1550777
_shelx_shelxl_version_number 2014/7
_shelx_space_group_comment
; 
The symmetry employed for this shelxl refinement is uniquely defined 
by the following loop, which should always be used as a source of 
symmetry information in preference to the above space-group names. 
They are only intended as comments. 
;
_shelx_estimated_absorpt_t_min 0.510
_shelx_estimated_absorpt_t_max 0.829

loop_
_space_group_symop_operation_xyz
'x, y, z'
'-x+1/2, -y+1/2, z+1/2'
'-x, y, -z+1/2'
'x+1/2, -y+1/2, -z'
'-x, -y, -z'
'x-1/2, y-1/2, -z-1/2'
'x, -y, z-1/2'
'-x-1/2, y-1/2, z'

loop_
_atom_site_label
_atom_site_type_symbol
_atom_site_fract_x
_atom_site_fract_y
_atom_site_fract_z
_atom_site_U_iso_or_equiv
_atom_site_adp_type
_atom_site_occupancy
_atom_site_site_symmetry_order
_atom_site_calc_flag
_atom_site_refinement_flags_posn
_atom_site_refinement_flags_adp
_atom_site_refinement_flags_occupancy
C1 C 0.54352(9) 0.7936(4) 0.53901(12) 0.0213(6) Uani 1 1 d . . .
C2 C 0.51760(9) 0.9185(4) 0.56387(12) 0.0218(6) Uani 1 1 d . . .
C3 C 0.53679(9) 1.0695(4) 0.58284(12) 0.0228(6) Uani 1 1 d . . .
C4 C 0.58054(9) 1.0875(4) 0.57488(12) 0.0218(6) Uani 1 1 d . . .
C5 C 0.60626(8) 0.9579(4) 0.54919(12) 0.0218(6) Uani 1 1 d . . .
C6 C 0.58812(9) 0.8129(4) 0.53177(12) 0.0205(6) Uani 1 1 d . . .
C7 C 0.61123(9) 0.6707(4) 0.50731(13) 0.0215(6) Uani 1 1 d . . .
C8 C 0.64095(9) 0.5845(4) 0.53656(13) 0.0243(6) Uani 1 1 d . . .
C9 C 0.65768(10) 0.6106(4) 0.59745(15) 0.0311(7) Uani 1 1 d . . .
H9A H 0.6790 0.5275 0.6057 0.047 Uiso 1 1 calc R U .
H9B H 0.6698 0.7215 0.6003 0.047 Uiso 1 1 calc R U .
H9C H 0.6353 0.5997 0.6262 0.047 Uiso 1 1 calc R U .
C10 C 0.60188(9) 0.6015(4) 0.45015(13) 0.0227(6) Uani 1 1 d . . .
C11 C 0.62484(9) 0.4569(4) 0.43882(14) 0.0258(6) Uani 1 1 d . . .
C12 C 0.61855(10) 0.3617(4) 0.38877(14) 0.0301(7) Uani 1 1 d . . .
H12 H 0.6341 0.2636 0.3825 0.036 Uiso 1 1 calc R U .
C13 C 0.58912(10) 0.4120(4) 0.34795(14) 0.0327(7) Uani 1 1 d . . .
C14 C 0.56811(10) 0.5624(4) 0.35668(14) 0.0306(7) Uani 1 1 d . . .
H14 H 0.5494 0.6003 0.3274 0.037 Uiso 1 1 calc R U .
C15 C 0.57415(9) 0.6568(4) 0.40710(13) 0.0260(6) Uani 1 1 d . . .
H15 H 0.5596 0.7579 0.4123 0.031 Uiso 1 1 calc R U .
C16 C 0.57909(12) 0.3020(5) 0.29716(15) 0.0388(8) Uani 1 1 d . . .
C17 C 0.58041(14) 0.1285(5) 0.30246(18) 0.0473(10) Uani 1 1 d . . .
H17 H 0.5880 0.0787 0.3388 0.057 Uiso 1 1 calc R U .
C18 C 0.57059(16) 0.0312(6) 0.2544(2) 0.0605(12) Uani 1 1 d . . .
H18 H 0.5722 -0.0856 0.2587 0.073 Uiso 1 1 calc R U .
C19 C 0.55687(19) 0.2561(6) 0.1969(2) 0.0691(15) Uani 1 1 d . . .
H19 H 0.5483 0.3024 0.1604 0.083 Uiso 1 1 calc R U .
C20 C 0.56696(16) 0.3644(6) 0.24382(18) 0.0584(13) Uani 1 1 d . . .
H20 H 0.5653 0.4807 0.2383 0.070 Uiso 1 1 calc R U .
C21 C 0.65100(9) 0.9939(4) 0.54137(13) 0.0237(6) Uani 1 1 d . . .
C22 C 0.67640(9) 1.0373(4) 0.58667(14) 0.0277(7) Uani 1 1 d . . .
C23 C 0.66704(11) 1.0449(5) 0.65134(15) 0.0370(8) Uani 1 1 d . . .
H23A H 0.6918 1.0806 0.6728 0.055 Uiso 1 1 calc R U .
H23B H 0.6446 1.1241 0.6583 0.055 Uiso 1 1 calc R U .
H23C H 0.6586 0.9351 0.6652 0.055 Uiso 1 1 calc R U .
C24 C 0.67157(9) 0.9968(4) 0.48479(14) 0.0232(6) Uani 1 1 d . . .
C25 C 0.65625(9) 0.9616(4) 0.42835(14) 0.0252(6) Uani 1 1 d . . .
H25 H 0.6286 0.9244 0.4235 0.030 Uiso 1 1 calc R U .
C26 C 0.68173(9) 0.9813(4) 0.37947(14) 0.0284(7) Uani 1 1 d . . .
H26 H 0.6714 0.9549 0.3414 0.034 Uiso 1 1 calc R U .
C27 C 0.72245(9) 1.0395(4) 0.38519(15) 0.0288(7) Uani 1 1 d . . .
C28 C 0.73827(9) 1.0736(4) 0.44086(15) 0.0300(7) Uani 1 1 d . . .
H28 H 0.7657 1.1129 0.4454 0.036 Uiso 1 1 calc R U .
C29 C 0.71302(9) 1.0490(4) 0.48993(15) 0.0277(7) Uani 1 1 d . . .
C30 C 0.74843(10) 1.0667(4) 0.33186(15) 0.0319(7) Uani 1 1 d . . .
C31 C 0.73126(12) 1.1247(5) 0.27945(17) 0.0436(9) Uani 1 1 d . . .
H31 H 0.7025 1.1461 0.2765 0.052 Uiso 1 1 calc R U .
C32 C 0.75749(13) 1.1509(6) 0.23108(19) 0.0539(11) Uani 1 1 d . . .
H32 H 0.7456 1.1940 0.1960 0.065 Uiso 1 1 calc R U .
C33 C 0.81392(12) 1.0700(6) 0.28220(19) 0.0520(11) Uani 1 1 d . . .
H33 H 0.8429 1.0523 0.2844 0.062 Uiso 1 1 calc R U .
C34 C 0.79079(11) 1.0428(6) 0.33251(18) 0.0453(10) Uani 1 1 d . . .
H34 H 0.8040 1.0076 0.3677 0.054 Uiso 1 1 calc R U .
N1 N 0.52260(7) 0.6567(3) 0.52415(11) 0.0236(5) Uani 1 1 d . . .
N2 N 0.47790(8) 0.8770(3) 0.56687(11) 0.0266(6) Uani 1 1 d . . .
N3 N 0.51849(8) 1.1988(3) 0.60768(11) 0.0289(6) Uani 1 1 d . . .
N4 N 0.59469(8) 1.2327(3) 0.59377(12) 0.0283(6) Uani 1 1 d . . .
N5 N 0.55887(14) 0.0930(5) 0.20182(17) 0.0664(12) Uani 1 1 d . . .
N6 N 0.79830(10) 1.1193(5) 0.23101(16) 0.0535(9) Uani 1 1 d . . .
S1 S 0.47446(2) 0.69075(10) 0.54040(3) 0.02687(19) Uani 1 1 d . . .
S2 S 0.55500(3) 1.33312(11) 0.61907(4) 0.0323(2) Uani 1 1 d . . .
S3 S 0.65888(2) 0.41596(10) 0.49633(4) 0.0279(2) Uani 1 1 d . . .
S4 S 0.72585(2) 1.08712(11) 0.56292(4) 0.0330(2) Uani 1 1 d . . .
O1W O 0.5000 -0.233(3) 0.2500 0.065(5) Uani 0.25 2 d S T P
H1WA H 0.4982 -0.2966 0.2799 0.078 Uiso 0.125 1 d R U P
H1WB H 0.5018 -0.2966 0.2201 0.078 Uiso 0.125 1 d R U P

loop_
_atom_site_aniso_label
_atom_site_aniso_U_11
_atom_site_aniso_U_22
_atom_site_aniso_U_33
_atom_site_aniso_U_23
_atom_site_aniso_U_13
_atom_site_aniso_U_12
C1 0.0208(13) 0.0233(16) 0.0197(12) 0.0037(12) -0.0010(10) 0.0014(11)
C2 0.0229(13) 0.0219(16) 0.0205(13) 0.0050(12) 0.0005(11) 0.0028(11)
C3 0.0259(14) 0.0198(16) 0.0227(14) 0.0028(12) -0.0003(11) 0.0048(12)
C4 0.0255(14) 0.0176(16) 0.0222(13) 0.0000(12) -0.0031(11) 0.0008(12)
C5 0.0208(13) 0.0226(17) 0.0219(13) 0.0002(12) -0.0024(11) 0.0020(11)
C6 0.0209(13) 0.0193(16) 0.0213(13) 0.0006(11) -0.0033(10) 0.0022(11)
C7 0.0205(13) 0.0162(15) 0.0277(14) -0.0002(12) 0.0009(11) -0.0019(11)
C8 0.0216(13) 0.0199(16) 0.0314(15) 0.0014(13) -0.0004(12) -0.0017(11)
C9 0.0270(15) 0.0295(19) 0.0367(17) 0.0040(15) -0.0081(13) 0.0033(13)
C10 0.0201(13) 0.0214(16) 0.0266(14) 0.0000(12) 0.0040(11) -0.0053(11)
C11 0.0229(13) 0.0223(17) 0.0321(15) -0.0020(13) 0.0039(12) -0.0024(12)
C12 0.0282(15) 0.0267(18) 0.0356(16) -0.0069(14) 0.0071(13) -0.0037(13)
C13 0.0334(16) 0.035(2) 0.0291(15) -0.0079(15) 0.0080(13) -0.0066(14)
C14 0.0274(15) 0.040(2) 0.0248(15) 0.0002(14) 0.0001(12) -0.0074(14)
C15 0.0224(14) 0.0271(18) 0.0285(15) -0.0004(13) 0.0010(12) -0.0034(12)
C16 0.0415(19) 0.044(2) 0.0308(17) -0.0074(16) 0.0068(15) -0.0038(16)
C17 0.063(3) 0.037(2) 0.042(2) -0.0109(18) 0.0001(19) -0.0057(19)
C18 0.084(3) 0.049(3) 0.049(2) -0.014(2) 0.001(2) -0.008(2)
C19 0.118(5) 0.045(3) 0.044(2) -0.003(2) -0.014(3) -0.007(3)
C20 0.101(4) 0.040(3) 0.034(2) -0.0048(18) -0.004(2) -0.002(2)
C21 0.0240(14) 0.0154(15) 0.0317(16) -0.0028(13) -0.0035(11) 0.0022(11)
C22 0.0256(14) 0.0215(17) 0.0358(17) -0.0053(13) -0.0062(12) 0.0030(12)
C23 0.0366(17) 0.043(2) 0.0318(17) -0.0076(16) -0.0092(14) 0.0060(16)
C24 0.0222(13) 0.0138(15) 0.0337(16) -0.0020(13) -0.0026(12) 0.0002(11)
C25 0.0230(14) 0.0198(16) 0.0329(16) 0.0006(13) -0.0004(12) -0.0021(12)
C26 0.0269(15) 0.0244(18) 0.0340(16) -0.0015(14) -0.0015(12) -0.0006(13)
C27 0.0235(14) 0.0240(17) 0.0390(17) 0.0016(14) 0.0026(13) -0.0001(12)
C28 0.0188(13) 0.0275(19) 0.0436(18) -0.0010(14) -0.0023(12) -0.0004(12)
C29 0.0220(14) 0.0225(18) 0.0385(17) -0.0042(14) -0.0036(12) 0.0019(12)
C30 0.0270(15) 0.0290(19) 0.0399(18) 0.0001(15) 0.0033(14) -0.0034(13)
C31 0.0323(18) 0.051(3) 0.047(2) 0.0044(19) -0.0003(16) 0.0001(17)
C32 0.042(2) 0.070(3) 0.049(2) 0.014(2) 0.0013(18) -0.015(2)
C33 0.0322(18) 0.069(3) 0.055(2) 0.018(2) 0.0091(17) 0.0004(18)
C34 0.0291(17) 0.060(3) 0.047(2) 0.0089(19) 0.0022(15) 0.0035(17)
N1 0.0210(12) 0.0236(14) 0.0263(12) 0.0024(11) 0.0011(9) -0.0023(10)
N2 0.0236(12) 0.0303(16) 0.0259(12) 0.0050(11) 0.0037(10) 0.0007(11)
N3 0.0327(14) 0.0260(15) 0.0279(13) -0.0008(11) 0.0012(11) 0.0078(11)
N4 0.0299(13) 0.0238(15) 0.0311(13) -0.0055(12) -0.0024(11) 0.0048(11)
N5 0.090(3) 0.065(3) 0.044(2) -0.0211(19) -0.009(2) 0.000(2)
N6 0.0379(17) 0.070(3) 0.053(2) 0.0097(19) 0.0089(15) -0.0150(17)
S1 0.0206(3) 0.0290(4) 0.0310(4) 0.0031(3) 0.0036(3) -0.0034(3)
S2 0.0365(4) 0.0246(4) 0.0357(4) -0.0074(3) 0.0003(3) 0.0063(3)
S3 0.0251(4) 0.0208(4) 0.0379(4) -0.0008(3) 0.0011(3) 0.0040(3)
S4 0.0225(4) 0.0355(5) 0.0408(4) -0.0067(4) -0.0080(3) -0.0024(3)
O1W 0.055(10) 0.123(17) 0.018(6) 0.000 0.002(6) 0.000

loop_
_atom_type_symbol
_atom_type_description
_atom_type_scat_dispersion_real
_atom_type_scat_dispersion_imag
_atom_type_scat_source
C C 0.0181 0.0091 'International Tables Vol C Tables 4.2.6.8 and 6.1.1.4'
H H 0.0000 0.0000 'International Tables Vol C Tables 4.2.6.8 and 6.1.1.4'
N N 0.0311 0.0180 'International Tables Vol C Tables 4.2.6.8 and 6.1.1.4'
S S 0.3331 0.5567 'International Tables Vol C Tables 4.2.6.8 and 6.1.1.4'
O O 0.0492 0.0322 'International Tables Vol C Tables 4.2.6.8 and 6.1.1.4'

loop_
_geom_angle_atom_site_label_1
_geom_angle_atom_site_label_2
_geom_angle_atom_site_label_3
_geom_angle
N1 C1 C2 112.7(3)
N1 C1 C6 124.0(3)
C2 C1 C6 123.3(3)
N2 C2 C1 114.2(3)
N2 C2 C3 128.2(3)
C1 C2 C3 117.7(3)
N3 C3 C2 127.1(3)
N3 C3 C4 114.5(3)
C2 C3 C4 118.4(3)
N4 C4 C3 112.9(3)
N4 C4 C5 124.4(3)
C3 C4 C5 122.7(3)
C6 C5 C4 119.0(3)
C6 C5 C21 123.4(3)
C4 C5 C21 117.5(3)
C5 C6 C1 118.9(3)
C5 C6 C7 123.8(3)
C1 C6 C7 117.3(3)
C8 C7 C10 112.8(3)
C8 C7 C6 124.9(3)
C10 C7 C6 122.1(3)
C7 C8 C9 129.3(3)
C7 C8 S3 112.4(2)
C9 C8 S3 118.2(2)
C8 C9 H9A 109.5
C8 C9 H9B 109.5
H9A C9 H9B 109.5
C8 C9 H9C 109.5
H9A C9 H9C 109.5
H9B C9 H9C 109.5
C15 C10 C11 118.5(3)
C15 C10 C7 129.6(3)
C11 C10 C7 112.0(3)
C12 C11 C10 122.2(3)
C12 C11 S3 127.0(3)
C10 C11 S3 110.8(2)
C11 C12 C13 118.9(3)
C11 C12 H12 120.5
C13 C12 H12 120.5
C12 C13 C14 119.4(3)
C12 C13 C16 119.3(3)
C14 C13 C16 121.2(3)
C15 C14 C13 121.5(3)
C15 C14 H14 119.2
C13 C14 H14 119.2
C14 C15 C10 119.3(3)
C14 C15 H15 120.4
C10 C15 H15 120.4
C20 C16 C17 116.8(4)
C20 C16 C13 121.7(4)
C17 C16 C13 121.4(4)
C18 C17 C16 119.5(4)
C18 C17 H17 120.2
C16 C17 H17 120.2
N5 C18 C17 123.5(5)
N5 C18 H18 118.2
C17 C18 H18 118.2
N5 C19 C20 122.7(4)
N5 C19 H19 118.6
C20 C19 H19 118.6
C16 C20 C19 120.2(4)
C16 C20 H20 119.9
C19 C20 H20 119.9
C22 C21 C24 112.8(3)
C22 C21 C5 123.3(3)
C24 C21 C5 123.9(3)
C21 C22 C23 128.8(3)
C21 C22 S4 112.5(2)
C23 C22 S4 118.7(2)
C22 C23 H23A 109.5
C22 C23 H23B 109.5
H23A C23 H23B 109.5
C22 C23 H23C 109.5
H23A C23 H23C 109.5
H23B C23 H23C 109.5
C25 C24 C29 118.2(3)
C25 C24 C21 130.1(3)
C29 C24 C21 111.7(3)
C26 C25 C24 119.6(3)
C26 C25 H25 120.2
C24 C25 H25 120.2
C25 C26 C27 121.4(3)
C25 C26 H26 119.3
C27 C26 H26 119.3
C28 C27 C26 119.7(3)
C28 C27 C30 120.0(3)
C26 C27 C30 120.3(3)
C27 C28 C29 118.7(3)
C27 C28 H28 120.6
C29 C28 H28 120.6
C28 C29 C24 122.3(3)
C28 C29 S4 126.6(2)
C24 C29 S4 111.1(2)
C34 C30 C31 116.8(3)
C34 C30 C27 122.0(3)
C31 C30 C27 121.1(3)
C30 C31 C32 118.4(4)
C30 C31 H31 120.8
C32 C31 H31 120.8
N6 C32 C31 124.5(4)
N6 C32 H32 117.8
C31 C32 H32 117.8
N6 C33 C34 124.3(4)
N6 C33 H33 117.9
C34 C33 H33 117.9
C33 C34 C30 120.4(4)
C33 C34 H34 119.8
C30 C34 H34 119.8
C1 N1 S1 106.7(2)
C2 N2 S1 106.3(2)
C3 N3 S2 105.6(2)
C4 N4 S2 106.4(2)
C19 N5 C18 117.2(4)
C33 N6 C32 115.5(3)
N2 S1 N1 100.07(13)
N4 S2 N3 100.70(14)
C11 S3 C8 91.88(15)
C29 S4 C22 91.95(15)
H1WA O1W H1WB 106.1

loop_
_geom_bond_atom_site_label_1
_geom_bond_atom_site_label_2
_geom_bond_distance
C1 N1 1.341(4)
C1 C2 1.428(4)
C1 C6 1.461(4)
C2 N2 1.330(4)
C2 C3 1.435(4)
C3 N3 1.327(4)
C3 C4 1.435(4)
C4 N4 1.330(4)
C4 C5 1.460(4)
C5 C6 1.369(4)
C5 C21 1.488(4)
C6 C7 1.479(4)
C7 C8 1.360(4)
C7 C10 1.444(4)
C8 C9 1.498(4)
C8 S3 1.739(3)
C9 H9A 0.9800
C9 H9B 0.9800
C9 H9C 0.9800
C10 C15 1.399(4)
C10 C11 1.408(4)
C11 C12 1.386(4)
C11 S3 1.739(3)
C12 C13 1.389(5)
C12 H12 0.9500
C13 C14 1.407(5)
C13 C16 1.490(5)
C14 C15 1.388(4)
C14 H14 0.9500
C15 H15 0.9500
C16 C20 1.368(6)
C16 C17 1.408(6)
C17 C18 1.380(6)
C17 H17 0.9500
C18 N5 1.348(6)
C18 H18 0.9500
C19 N5 1.324(6)
C19 C20 1.416(6)
C19 H19 0.9500
C20 H20 0.9500
C21 C22 1.362(4)
C21 C24 1.446(4)
C22 C23 1.499(5)
C22 S4 1.736(3)
C23 H23A 0.9800
C23 H23B 0.9800
C23 H23C 0.9800
C24 C25 1.402(4)
C24 C29 1.411(4)
C25 C26 1.391(4)
C25 H25 0.9500
C26 C27 1.406(4)
C26 H26 0.9500
C27 C28 1.390(5)
C27 C30 1.489(4)
C28 C29 1.395(5)
C28 H28 0.9500
C29 S4 1.734(3)
C30 C34 1.385(5)
C30 C31 1.393(5)
C31 C32 1.403(5)
C31 H31 0.9500
C32 N6 1.346(5)
C32 H32 0.9500
C33 N6 1.327(5)
C33 C34 1.382(5)
C33 H33 0.9500
C34 H34 0.9500
N1 S1 1.625(2)
N2 S1 1.624(3)
N3 S2 1.625(3)
N4 S2 1.624(3)
O1W H1WA 0.8499
O1W H1WB 0.8499
